data_2100219
loop_
_publ_author_name
'Leonid A. Solovyov'
'Alexander M. Astachov'
'Maxim S. Molokeev'
'Alexander D. Vasiliev'

_publ_section_title
;
 Powder diffraction crystal structure analysis using derivative
 difference minimization: example of the potassium salt of
 1-(tetrazol-5-yl)-2-nitroguanidine
;
_journal_coeditor_code SN5019
_journal_issue 4
_journal_name_full 'Acta Crystallographica Section B'
_journal_page_first 435
_journal_page_last 442
_journal_paper_doi 10.1107/S0108768105015004
_journal_volume 61
_journal_year 2005
_chemical_formula_moiety 'C2 H3 K N8 O2'
_chemical_formula_structural '(C2 H3 N8 O2) K'
_chemical_formula_sum 'C2 H3 K N8 O2'
_chemical_formula_weight 210.20
_chemical_name_systematic
;
1-(tetrazol-5-yl)-2-nitroguanidine potassium
;
_space_group_IT_number 2
_symmetry_cell_setting triclinic
_symmetry_space_group_name_Hall '-P 1'
_symmetry_space_group_name_H-M 'P -1'
_cell_angle_alpha 93.1580(10)
_cell_angle_beta 106.7490(10)
_cell_angle_gamma 83.4730(10)
_cell_formula_units_Z 2
_cell_length_a 7.03100(10)
_cell_length_b 11.40890(10)
_cell_length_c 4.67880(10)
_cell_measurement_temperature 293
_cell_volume 356.964(10)
_computing_structure_refinement DDM
_diffrn_ambient_temperature 293
_diffrn_measurement_device DRON-4
_diffrn_measurement_method Reflection
_diffrn_radiation_monochromator Graphite
_diffrn_radiation_source X-ray
_diffrn_radiation_type 'Cu K\a'
_diffrn_radiation_wavelength 1.5418
_diffrn_reflns_number 853
_diffrn_reflns_theta_max 53.5
_diffrn_reflns_theta_min 3.5
_exptl_absorpt_correction_type none
_exptl_crystal_colour colourless
_exptl_crystal_density_diffrn 1.956
_exptl_crystal_density_method 'not measured'
_exptl_crystal_description powder
_refine_ls_extinction_method none
_refine_ls_hydrogen_treatment refxyz
_refine_ls_number_parameters 89
_refine_ls_number_reflns 853
_refine_ls_number_restraints 0
_refine_ls_structure_factor_coef Inet
_refine_ls_weighting_scheme sigma
_reflns_number_total 853
_cod_data_source_file sn5019.cif
_cod_data_source_block TetrNQ-K
_cod_original_cell_volume 356.960(10)
_cod_database_code 2100219

loop_
_symmetry_equiv_pos_site_id
_symmetry_equiv_pos_as_xyz
1 x,y,z
2 -x,-y,-z

loop_
_atom_site_aniso_label
_atom_site_aniso_U_11
_atom_site_aniso_U_22
_atom_site_aniso_U_33
_atom_site_aniso_U_12
_atom_site_aniso_U_13
_atom_site_aniso_U_23
K 0.050(2) 0.0280(10) 0.030(2) -0.0060(10) 0.002(2) 0.0010(10)

loop_
_atom_site_label
_atom_site_fract_x
_atom_site_fract_y
_atom_site_fract_z
_atom_site_U_iso_or_equiv
_atom_site_thermal_displace_type
_atom_site_occupancy
_atom_site_type_symbol
K 0.2858(2) 0.88590(10) 0.0744(3) 0.00000 Uani 1. K
O1 0.1246(6) 0.1149(3) 0.2410(10) 2.70(10) Biso 1. O
O2 0.3244(6) 0.0257(3) 0.6370(10) 2.80(10) Biso 1. O
C1 0.2470(10) 0.3220(5) 0.489(2) 1.9(2) Biso 1. C
C2 0.2860(10) 0.5329(5) 0.584(2) 1.60(10) Biso 1. C
N1 0.2493(8) 0.1185(4) 0.4940(10) 2.90(10) Biso 1. N
N2 0.3131(7) 0.2163(3) 0.6350(10) 2.20(10) Biso 1. N
N3 0.1290(10) 0.3400(3) 0.227(2) 1.70(10) Biso 1. N
N4 0.3249(7) 0.4142(4) 0.6640(10) 1.20(10) Biso 1. N
N5 0.1633(7) 0.5753(4) 0.3250(10) 2.30(10) Biso 1. N
N7 0.3125(8) 0.7142(4) 0.6240(10) 2.40(10) Biso 1. N
N8 0.3807(8) 0.6147(3) 0.7700(10) 1.90(10) Biso 1. N
N6 0.1801(8) 0.6936(4) 0.3570(10) 2.40(10) Biso 1. N
H1 0.105(8) 0.290(4) 0.090(10) 6.00000 Biso 1. H
H2 0.113(8) 0.417(4) 0.140(10) 6.00000 Biso 1. H
H3 0.390(10) 0.387(3) 0.870(10) 6.00000 Biso 1. H

loop_
_atom_type_symbol
_atom_type_description
_atom_type_scat_dispersion_real
_atom_type_scat_dispersion_imag
_atom_type_scat_source
C C 0.0033 0.0016 'International Tables Vol C Tables 4.2.6.8 and 6.1.1.4'
H H 0.0000 0.0000 'International Tables Vol C Tables 4.2.6.8 and 6.1.1.4'
K K ? ? 'International Tables Vol C Tables 4.2.6.8 and 6.1.1.4'
N N 0.0061 0.0033 'International Tables Vol C Tables 4.2.6.8 and 6.1.1.4'
O O 0.0106 0.0060 'International Tables Vol C Tables 4.2.6.8 and 6.1.1.4'
